data_4025466
loop_
_publ_author_name
'Yin Chen'
'De-Xian Wang'
'Zhi-Tang Huang'
'Mei-Xiang Wang'

_publ_section_title
;
 Synthesis, Structure, and Functionalization of Homo
 Heterocalix[2]arene[2]triazines: Versatile Conformation and Cavity
 Structures Regulated by the Bridging Elements
;
_journal_name_full 'Journal of Organic Chemistry'
_journal_page_first 3786
_journal_page_last 3796
_journal_paper_doi 10.1021/jo100571c
_journal_volume 75
_journal_year 2010
_chemical_formula_sum 'C28 H34 N10 O2'
_chemical_formula_weight 542.65
_chemical_name_systematic
; 
 ? 
;
_space_group_IT_number 14
_symmetry_cell_setting monoclinic
_symmetry_space_group_name_Hall '-P 2ybc'
_symmetry_space_group_name_H-M 'P 1 21/c 1'
_atom_sites_solution_hydrogens geom
_atom_sites_solution_primary direct
_atom_sites_solution_secondary difmap
_audit_creation_method SHELXL-97
_cell_angle_alpha 90.00
_cell_angle_beta 118.94(3)
_cell_angle_gamma 90.00
_cell_formula_units_Z 4
_cell_length_a 13.863(3)
_cell_length_b 16.948(3)
_cell_length_c 13.615(3)
_cell_measurement_reflns_used 6382
_cell_measurement_temperature 293(2)
_cell_measurement_theta_max 27.47
_cell_measurement_theta_min 2.06
_cell_volume 2799.4(13)
_computing_structure_refinement 'SHELXL-97 (Sheldrick, 1997)'
_computing_structure_solution 'SHELXS-97 (Sheldrick, 1990)'
_diffrn_ambient_temperature 293(2)
_diffrn_measured_fraction_theta_full 0.996
_diffrn_measured_fraction_theta_max 0.996
_diffrn_radiation_monochromator graphite
_diffrn_radiation_source 'fine-focus sealed tube'
_diffrn_radiation_type MoK\a
_diffrn_radiation_wavelength 0.71073
_diffrn_reflns_av_R_equivalents 0.0290
_diffrn_reflns_av_sigmaI/netI 0.0451
_diffrn_reflns_limit_h_max 17
_diffrn_reflns_limit_h_min -17
_diffrn_reflns_limit_k_max 21
_diffrn_reflns_limit_k_min -21
_diffrn_reflns_limit_l_max 17
_diffrn_reflns_limit_l_min -17
_diffrn_reflns_number 12454
_diffrn_reflns_theta_full 27.47
_diffrn_reflns_theta_max 27.47
_diffrn_reflns_theta_min 2.06
_exptl_absorpt_coefficient_mu 0.086
_exptl_absorpt_correction_T_max 0.9696
_exptl_absorpt_correction_T_min 0.9655
_exptl_absorpt_correction_type multi-scan
_exptl_crystal_colour colourless
_exptl_crystal_density_diffrn 1.287
_exptl_crystal_density_method 'not measured'
_exptl_crystal_description block
_exptl_crystal_F_000 1152
_exptl_crystal_size_max 0.41
_exptl_crystal_size_mid 0.36
_exptl_crystal_size_min 0.36
_refine_diff_density_max 0.834
_refine_diff_density_min -0.348
_refine_diff_density_rms 0.050
_refine_ls_extinction_method none
_refine_ls_goodness_of_fit_ref 1.249
_refine_ls_hydrogen_treatment constr
_refine_ls_matrix_type full
_refine_ls_number_parameters 362
_refine_ls_number_reflns 6382
_refine_ls_number_restraints 64
_refine_ls_restrained_S_all 1.254
_refine_ls_R_factor_all 0.1020
_refine_ls_R_factor_gt 0.0718
_refine_ls_shift/su_max 0.000
_refine_ls_shift/su_mean 0.000
_refine_ls_structure_factor_coef Fsqd
_refine_ls_weighting_details 'calc w=1/[\s^2^(Fo^2^)+(0.1000P)^2^+0.0000P] where P=(Fo^2^+2Fc^2^)/3'
_refine_ls_weighting_scheme calc
_refine_ls_wR_factor_gt 0.1794
_refine_ls_wR_factor_ref 0.1940
_reflns_number_gt 4946
_reflns_number_total 6382
_reflns_threshold_expression >2sigma(I)
_cod_data_source_file jo100571c_si_001_04.cif
_cod_data_source_block 22N2O
_cod_depositor_comments
;
The following automatic conversions were performed:

'_symmetry_cell_setting' value 'Monoclinic' changed to 'monoclinic'
according to the built-in table from CIF Core dictionary named
'cif_core.dic' version 2.4.1 from 2010-06-29.

Automatic conversion script
Id: cif_fix_values 1646 2011-03-28 12:23:43Z adriana 
;
_cod_original_cell_volume 2799.6(10)
_cod_database_code 4025466

loop_
_symmetry_equiv_pos_as_xyz
'x, y, z'
'-x, y+1/2, -z+1/2'
'-x, -y, -z'
'x, -y-1/2, z-1/2'

loop_
_atom_site_label
_atom_site_type_symbol
_atom_site_fract_x
_atom_site_fract_y
_atom_site_fract_z
_atom_site_U_iso_or_equiv
_atom_site_adp_type
_atom_site_occupancy
_atom_site_symmetry_multiplicity
_atom_site_calc_flag
_atom_site_refinement_flags
_atom_site_disorder_assembly
_atom_site_disorder_group
O1 O 0.38070(12) 0.59794(9) 0.16679(12) 0.0281(4) Uani 1 1 d . . .
N1 N 0.20626(15) 0.62768(10) 0.02650(14) 0.0238(4) Uani 1 1 d . . .
N8 N 0.04717(15) 0.36205(10) -0.04252(15) 0.0250(4) Uani 1 1 d . . .
N4 N 0.03603(14) 0.65821(11) -0.11895(15) 0.0251(4) Uani 1 1 d . . .
H4A H 0.0123 0.6459 -0.0731 0.030 Uiso 1 1 calc R . .
N3 N 0.18455(15) 0.66883(10) -0.15183(14) 0.0245(4) Uani 1 1 d . . .
O2 O 0.21715(13) 0.33680(9) 0.10015(13) 0.0313(4) Uani 1 1 d . . .
N6 N 0.02322(15) 0.38562(10) -0.22701(15) 0.0265(4) Uani 1 1 d . . .
N5 N -0.12310(15) 0.38728(10) -0.19266(15) 0.0242(4) Uani 1 1 d . . .
H5A H -0.1483 0.3829 -0.1463 0.029 Uiso 1 1 calc R . .
C9 C 0.14462(18) 0.65172(11) -0.08267(17) 0.0224(4) Uani 1 1 d . . .
N7 N 0.20293(15) 0.35864(10) -0.07251(16) 0.0270(4) Uani 1 1 d . . .
N2 N 0.36375(15) 0.63638(11) 0.00054(15) 0.0269(4) Uani 1 1 d . . .
C7 C 0.31180(18) 0.62072(12) 0.05682(17) 0.0235(4) Uani 1 1 d . . .
C18 C -0.01544(18) 0.37764(11) -0.15482(17) 0.0230(4) Uani 1 1 d . . .
C15 C -0.19624(17) 0.48977(12) -0.34408(17) 0.0234(4) Uani 1 1 d . . .
N9 N 0.34141(16) 0.67884(11) -0.17023(16) 0.0296(4) Uani 1 1 d . . .
C8 C 0.29449(18) 0.66132(12) -0.10642(18) 0.0245(5) Uani 1 1 d . . .
C17 C -0.19899(18) 0.40489(13) -0.30868(18) 0.0260(5) Uani 1 1 d U . .
H17A H -0.2731 0.3931 -0.3229 0.031 Uiso 1 1 calc R . .
H17B H -0.1830 0.3701 -0.3556 0.031 Uiso 1 1 calc R . .
N10 N 0.17589(17) 0.38435(13) -0.25077(17) 0.0359(5) Uani 1 1 d . . .
C11 C -0.12255(17) 0.62213(12) -0.30656(17) 0.0216(4) Uani 1 1 d . . .
C6 C 0.37138(17) 0.52167(12) 0.19888(17) 0.0232(4) Uani 1 1 d . . .
C20 C 0.15263(18) 0.35398(11) -0.01173(18) 0.0252(5) Uani 1 1 d . . .
C16 C -0.12227(17) 0.54536(12) -0.27172(17) 0.0223(4) Uani 1 1 d . . .
H16A H -0.0718 0.5307 -0.1988 0.027 Uiso 1 1 calc R . .
C19 C 0.13252(19) 0.37584(13) -0.18226(19) 0.0278(5) Uani 1 1 d . . .
C1 C 0.29639(17) 0.46766(12) 0.12621(17) 0.0246(5) Uani 1 1 d . . .
H1B H 0.2479 0.4812 0.0522 0.029 Uiso 1 1 calc R . .
C12 C -0.19987(19) 0.64373(13) -0.41481(18) 0.0281(5) Uani 1 1 d . . .
H12A H -0.2024 0.6956 -0.4383 0.034 Uiso 1 1 calc R . .
C14 C -0.27103(18) 0.51180(13) -0.45248(18) 0.0285(5) Uani 1 1 d . . .
H14A H -0.3201 0.4748 -0.5018 0.034 Uiso 1 1 calc R . .
C2 C 0.29500(17) 0.39292(12) 0.16611(18) 0.0251(5) Uani 1 1 d . . .
C5 C 0.44427(19) 0.50222(14) 0.30900(18) 0.0315(5) Uani 1 1 d . . .
H5B H 0.4945 0.5391 0.3572 0.038 Uiso 1 1 calc R . .
C3 C 0.36679(18) 0.37115(14) 0.27547(19) 0.0292(5) Uani 1 1 d . . .
H3B H 0.3652 0.3205 0.3009 0.035 Uiso 1 1 calc R . .
C10 C -0.04390(18) 0.68471(12) -0.23042(18) 0.0272(5) Uani 1 1 d U . .
H10A H -0.0043 0.7065 -0.2666 0.033 Uiso 1 1 calc R . .
H10B H -0.0869 0.7271 -0.2228 0.033 Uiso 1 1 calc R . .
C13 C -0.27317(19) 0.58888(14) -0.48802(19) 0.0322(5) Uani 1 1 d . . .
H13A H -0.3238 0.6036 -0.5609 0.039 Uiso 1 1 calc R . .
C4 C 0.44097(19) 0.42666(14) 0.34609(19) 0.0332(5) Uani 1 1 d . . .
H4B H 0.4897 0.4130 0.4200 0.040 Uiso 1 1 calc R . .
C21 C 0.4609(2) 0.67115(15) -0.1264(2) 0.0348(6) Uani 0.967(4) 1 d PU . .
H21A H 0.4748 0.6547 -0.1866 0.042 Uiso 0.967(4) 1 calc PR . .
H21B H 0.4892 0.6305 -0.0691 0.042 Uiso 0.967(4) 1 calc PR . .
C27 C 0.2947(2) 0.37478(16) -0.2095(2) 0.0392(7) Uani 0.967(4) 1 d PU . .
H27A H 0.3061 0.3541 -0.2696 0.047 Uiso 0.967(4) 1 calc PR . .
H27B H 0.3238 0.3366 -0.1489 0.047 Uiso 0.967(4) 1 calc PR . .
C23 C 0.2775(2) 0.71218(14) -0.28258(19) 0.0299(6) Uani 0.967(4) 1 d PU . .
H23A H 0.3161 0.7579 -0.2893 0.036 Uiso 0.967(4) 1 calc PR . .
H23B H 0.2069 0.7299 -0.2924 0.036 Uiso 0.967(4) 1 calc PR . .
C25 C 0.1054(2) 0.4134(2) -0.3688(2) 0.0538(9) Uani 0.967(4) 1 d PU . .
H25A H 0.0528 0.4515 -0.3694 0.065 Uiso 0.967(4) 1 calc PR . .
H25B H 0.1518 0.4404 -0.3932 0.065 Uiso 0.967(4) 1 calc PR . .
C28 C 0.3573(2) 0.45097(18) -0.1681(3) 0.0551(9) Uani 0.967(4) 1 d PU . .
H28A H 0.4342 0.4416 -0.1419 0.083 Uiso 0.967(4) 1 calc PR . .
H28B H 0.3475 0.4713 -0.1077 0.083 Uiso 0.967(4) 1 calc PR . .
H28C H 0.3301 0.4886 -0.2283 0.083 Uiso 0.967(4) 1 calc PR . .
C22 C 0.5211(3) 0.7467(2) -0.0773(3) 0.0667(10) Uani 0.967(4) 1 d PU . .
H22A H 0.5986 0.7388 -0.0494 0.100 Uiso 0.967(4) 1 calc PR . .
H22B H 0.5085 0.7629 -0.0168 0.100 Uiso 0.967(4) 1 calc PR . .
H22C H 0.4948 0.7868 -0.1341 0.100 Uiso 0.967(4) 1 calc PR . .
C24 C 0.2583(4) 0.6549(2) -0.3739(3) 0.0837(14) Uani 0.967(4) 1 d PU . .
H24A H 0.2162 0.6800 -0.4455 0.126 Uiso 0.967(4) 1 calc PR . .
H24B H 0.2185 0.6101 -0.3690 0.126 Uiso 0.967(4) 1 calc PR . .
H24C H 0.3278 0.6379 -0.3657 0.126 Uiso 0.967(4) 1 calc PR . .
C26 C 0.0454(3) 0.3502(2) -0.4483(3) 0.0636(10) Uani 0.967(4) 1 d PU . .
H26A H 0.0015 0.3722 -0.5218 0.095 Uiso 0.967(4) 1 calc PR . .
H26B H -0.0016 0.3237 -0.4253 0.095 Uiso 0.967(4) 1 calc PR . .
H26C H 0.0970 0.3132 -0.4500 0.095 Uiso 0.967(4) 1 calc PR . .

loop_
_atom_site_aniso_label
_atom_site_aniso_U_11
_atom_site_aniso_U_22
_atom_site_aniso_U_33
_atom_site_aniso_U_23
_atom_site_aniso_U_13
_atom_site_aniso_U_12
O1 0.0298(9) 0.0257(8) 0.0204(8) 0.0026(6) 0.0055(7) -0.0033(6)
N1 0.0252(9) 0.0209(8) 0.0221(9) -0.0009(7) 0.0088(8) -0.0020(7)
N8 0.0259(10) 0.0214(9) 0.0261(9) 0.0014(7) 0.0112(8) -0.0004(7)
N4 0.0229(9) 0.0258(9) 0.0245(9) 0.0035(7) 0.0098(8) -0.0014(7)
N3 0.0253(9) 0.0235(9) 0.0227(9) 0.0036(7) 0.0101(8) 0.0013(7)
O2 0.0288(9) 0.0269(8) 0.0306(8) 0.0090(6) 0.0082(7) -0.0015(6)
N6 0.0284(10) 0.0251(9) 0.0265(9) -0.0036(7) 0.0136(8) -0.0015(7)
N5 0.0246(10) 0.0245(9) 0.0234(9) 0.0032(7) 0.0114(8) 0.0000(7)
C9 0.0262(11) 0.0149(9) 0.0233(10) -0.0008(8) 0.0098(9) -0.0016(8)
N7 0.0259(10) 0.0229(9) 0.0318(10) 0.0014(7) 0.0135(8) 0.0019(7)
N2 0.0258(10) 0.0276(10) 0.0261(9) 0.0042(8) 0.0116(8) 0.0025(7)
C7 0.0256(11) 0.0178(9) 0.0217(10) -0.0018(8) 0.0072(9) -0.0021(8)
C18 0.0284(11) 0.0143(9) 0.0262(11) -0.0031(8) 0.0131(9) -0.0024(8)
C15 0.0231(10) 0.0253(11) 0.0240(10) 0.0003(8) 0.0132(9) 0.0015(8)
N9 0.0287(10) 0.0328(10) 0.0299(10) 0.0067(8) 0.0162(9) 0.0048(8)
C8 0.0281(11) 0.0191(10) 0.0256(11) 0.0007(8) 0.0124(9) 0.0020(8)
C17 0.0249(11) 0.0254(11) 0.0254(11) -0.0015(8) 0.0103(9) -0.0027(9)
N10 0.0322(11) 0.0454(12) 0.0358(11) -0.0035(9) 0.0208(9) -0.0018(9)
C11 0.0204(10) 0.0233(10) 0.0227(10) -0.0002(8) 0.0116(9) 0.0011(8)
C6 0.0203(10) 0.0269(11) 0.0223(10) 0.0040(8) 0.0103(9) 0.0029(8)
C20 0.0284(11) 0.0147(9) 0.0281(11) 0.0015(8) 0.0102(9) -0.0007(8)
C16 0.0206(10) 0.0236(10) 0.0201(10) 0.0027(8) 0.0078(8) 0.0021(8)
C19 0.0314(12) 0.0211(10) 0.0338(12) -0.0050(9) 0.0181(10) -0.0023(9)
C1 0.0242(11) 0.0272(11) 0.0196(10) 0.0049(8) 0.0084(9) 0.0040(8)
C12 0.0298(12) 0.0269(11) 0.0277(11) 0.0062(9) 0.0140(10) 0.0008(9)
C14 0.0269(11) 0.0323(12) 0.0242(11) -0.0031(9) 0.0106(9) -0.0039(9)
C2 0.0195(10) 0.0273(11) 0.0282(11) 0.0027(9) 0.0113(9) 0.0020(8)
C5 0.0269(12) 0.0379(13) 0.0233(11) 0.0018(9) 0.0070(10) -0.0021(10)
C3 0.0285(12) 0.0309(12) 0.0289(12) 0.0111(9) 0.0145(10) 0.0058(9)
C10 0.0244(11) 0.0220(10) 0.0287(11) 0.0046(8) 0.0078(9) 0.0010(8)
C13 0.0322(13) 0.0371(13) 0.0221(11) 0.0065(9) 0.0092(10) -0.0003(10)
C4 0.0290(12) 0.0429(14) 0.0210(11) 0.0111(10) 0.0069(10) 0.0054(10)
C21 0.0293(13) 0.0416(14) 0.0380(14) 0.0094(11) 0.0199(11) 0.0054(11)
C27 0.0360(15) 0.0437(15) 0.0486(16) 0.0045(12) 0.0290(13) 0.0103(11)
C23 0.0349(13) 0.0304(12) 0.0276(12) 0.0086(9) 0.0177(11) 0.0059(10)
C25 0.0404(16) 0.096(3) 0.0371(15) -0.0090(16) 0.0286(14) -0.0079(16)
C28 0.0313(15) 0.0540(18) 0.076(2) 0.0137(16) 0.0229(15) -0.0007(13)
C22 0.0375(17) 0.057(2) 0.085(3) 0.0084(18) 0.0135(17) -0.0086(14)
C24 0.109(3) 0.079(3) 0.0348(17) -0.0115(17) 0.0118(19) 0.039(2)
C26 0.070(2) 0.070(2) 0.055(2) 0.0082(17) 0.0332(18) 0.0021(18)

loop_
_atom_type_symbol
_atom_type_description
_atom_type_scat_dispersion_real
_atom_type_scat_dispersion_imag
_atom_type_scat_source
C C 0.0033 0.0016 'International Tables Vol C Tables 4.2.6.8 and 6.1.1.4'
H H 0.0000 0.0000 'International Tables Vol C Tables 4.2.6.8 and 6.1.1.4'
N N 0.0061 0.0033 'International Tables Vol C Tables 4.2.6.8 and 6.1.1.4'
O O 0.0106 0.0060 'International Tables Vol C Tables 4.2.6.8 and 6.1.1.4'

loop_
_geom_angle_atom_site_label_1
_geom_angle_atom_site_label_2
_geom_angle_atom_site_label_3
_geom_angle
_geom_angle_site_symmetry_1
_geom_angle_site_symmetry_3
_geom_angle_publ_flag
C7 O1 C6 118.58(16) . . ?
C7 N1 C9 112.42(18) . . ?
C20 N8 C18 112.40(19) . . ?
C9 N4 C10 124.27(18) . . ?
C9 N4 H4A 117.9 . . ?
C10 N4 H4A 117.9 . . ?
C9 N3 C8 114.81(18) . . ?
C20 O2 C2 117.14(16) . . ?
C18 N6 C19 114.87(19) . . ?
C18 N5 C17 122.38(18) . . ?
C18 N5 H5A 118.8 . . ?
C17 N5 H5A 118.8 . . ?
N3 C9 N4 119.77(19) . . ?
N3 C9 N1 125.2(2) . . ?
N4 C9 N1 115.05(19) . . ?
C20 N7 C19 112.67(19) . . ?
C7 N2 C8 112.65(19) . . ?
N2 C7 N1 129.8(2) . . ?
N2 C7 O1 113.75(19) . . ?
N1 C7 O1 116.33(19) . . ?
N6 C18 N5 118.46(19) . . ?
N6 C18 N8 125.3(2) . . ?
N5 C18 N8 116.20(19) . . ?
C14 C15 C16 119.2(2) . . ?
C14 C15 C17 118.17(19) . . ?
C16 C15 C17 122.58(18) . . ?
C8 N9 C23 121.58(19) . . ?
C8 N9 C21 121.30(19) . . ?
C23 N9 C21 116.95(19) . . ?
N3 C8 N9 118.44(19) . . ?
N3 C8 N2 125.06(19) . . ?
N9 C8 N2 116.5(2) . . ?
N5 C17 C15 115.15(17) . . ?
N5 C17 H17A 108.5 . . ?
C15 C17 H17A 108.5 . . ?
N5 C17 H17B 108.5 . . ?
C15 C17 H17B 108.5 . . ?
H17A C17 H17B 107.5 . . ?
C19 N10 C27 121.3(2) . . ?
C19 N10 C25 120.0(2) . . ?
C27 N10 C25 118.3(2) . . ?
C12 C11 C16 118.98(19) . . ?
C12 C11 C10 118.19(19) . . ?
C16 C11 C10 122.81(19) . . ?
C1 C6 O1 122.96(18) . . ?
C1 C6 C5 121.4(2) . . ?
O1 C6 C5 115.61(19) . . ?
N8 C20 N7 129.5(2) . . ?
N8 C20 O2 113.67(19) . . ?
N7 C20 O2 116.8(2) . . ?
C15 C16 C11 121.02(19) . . ?
C15 C16 H16A 119.5 . . ?
C11 C16 H16A 119.5 . . ?
N10 C19 N6 117.3(2) . . ?
N10 C19 N7 117.5(2) . . ?
N6 C19 N7 125.2(2) . . ?
C6 C1 C2 118.38(19) . . ?
C6 C1 H1B 120.8 . . ?
C2 C1 H1B 120.8 . . ?
C11 C12 C13 120.6(2) . . ?
C11 C12 H12A 119.7 . . ?
C13 C12 H12A 119.7 . . ?
C15 C14 C13 120.3(2) . . ?
C15 C14 H14A 119.8 . . ?
C13 C14 H14A 119.8 . . ?
C1 C2 O2 121.78(19) . . ?
C1 C2 C3 121.9(2) . . ?
O2 C2 C3 116.23(19) . . ?
C4 C5 C6 118.7(2) . . ?
C4 C5 H5B 120.7 . . ?
C6 C5 H5B 120.7 . . ?
C4 C3 C2 118.2(2) . . ?
C4 C3 H3B 120.9 . . ?
C2 C3 H3B 120.9 . . ?
N4 C10 C11 115.58(17) . . ?
N4 C10 H10A 108.4 . . ?
C11 C10 H10A 108.4 . . ?
N4 C10 H10B 108.4 . . ?
C11 C10 H10B 108.4 . . ?
H10A C10 H10B 107.4 . . ?
C14 C13 C12 119.8(2) . . ?
C14 C13 H13A 120.1 . . ?
C12 C13 H13A 120.1 . . ?
C5 C4 C3 121.4(2) . . ?
C5 C4 H4B 119.3 . . ?
C3 C4 H4B 119.3 . . ?
N9 C21 C22 112.4(2) . . ?
N9 C21 H21A 109.1 . . ?
C22 C21 H21A 109.1 . . ?
N9 C21 H21B 109.1 . . ?
C22 C21 H21B 109.1 . . ?
H21A C21 H21B 107.9 . . ?
N10 C27 C28 112.6(2) . . ?
N10 C27 H27A 109.1 . . ?
C28 C27 H27A 109.1 . . ?
N10 C27 H27B 109.1 . . ?
C28 C27 H27B 109.1 . . ?
H27A C27 H27B 107.8 . . ?
N9 C23 C24 113.2(2) . . ?
N9 C23 H23A 108.9 . . ?
C24 C23 H23A 108.9 . . ?
N9 C23 H23B 108.9 . . ?
C24 C23 H23B 108.9 . . ?
H23A C23 H23B 107.8 . . ?
C26 C25 N10 113.2(3) . . ?
C26 C25 H25A 108.9 . . ?
N10 C25 H25A 108.9 . . ?
C26 C25 H25B 108.9 . . ?
N10 C25 H25B 108.9 . . ?
H25A C25 H25B 107.8 . . ?
C27 C28 H28A 109.5 . . ?
C27 C28 H28B 109.5 . . ?
H28A C28 H28B 109.5 . . ?
C27 C28 H28C 109.5 . . ?
H28A C28 H28C 109.5 . . ?
H28B C28 H28C 109.5 . . ?
C21 C22 H22A 109.5 . . ?
C21 C22 H22B 109.5 . . ?
H22A C22 H22B 109.5 . . ?
C21 C22 H22C 109.5 . . ?
H22A C22 H22C 109.5 . . ?
H22B C22 H22C 109.5 . . ?
C23 C24 H24A 109.5 . . ?
C23 C24 H24B 109.5 . . ?
H24A C24 H24B 109.5 . . ?
C23 C24 H24C 109.5 . . ?
H24A C24 H24C 109.5 . . ?
H24B C24 H24C 109.5 . . ?
C25 C26 H26A 109.5 . . ?
C25 C26 H26B 109.5 . . ?
H26A C26 H26B 109.5 . . ?
C25 C26 H26C 109.5 . . ?
H26A C26 H26C 109.5 . . ?
H26B C26 H26C 109.5 . . ?

loop_
_geom_bond_atom_site_label_1
_geom_bond_atom_site_label_2
_geom_bond_distance
_geom_bond_site_symmetry_2
_geom_bond_publ_flag
O1 C7 1.385(2) . ?
O1 C6 1.390(2) . ?
N1 C7 1.319(3) . ?
N1 C9 1.370(3) . ?
N8 C20 1.319(3) . ?
N8 C18 1.370(3) . ?
N4 C9 1.343(3) . ?
N4 C10 1.451(3) . ?
N4 H4A 0.8600 . ?
N3 C9 1.335(3) . ?
N3 C8 1.345(3) . ?
O2 C20 1.374(3) . ?
O2 C2 1.392(3) . ?
N6 C18 1.335(3) . ?
N6 C19 1.342(3) . ?
N5 C18 1.333(3) . ?
N5 C17 1.443(3) . ?
N5 H5A 0.8600 . ?
N7 C20 1.317(3) . ?
N7 C19 1.364(3) . ?
N2 C7 1.308(3) . ?
N2 C8 1.367(3) . ?
C15 C14 1.383(3) . ?
C15 C16 1.390(3) . ?
C15 C17 1.523(3) . ?
N9 C8 1.346(3) . ?
N9 C23 1.460(3) . ?
N9 C21 1.469(3) . ?
C17 H17A 0.9700 . ?
C17 H17B 0.9700 . ?
N10 C19 1.340(3) . ?
N10 C27 1.469(3) . ?
N10 C25 1.503(4) . ?
C11 C12 1.388(3) . ?
C11 C16 1.384(3) . ?
C11 C10 1.515(3) . ?
C6 C1 1.379(3) . ?
C6 C5 1.383(3) . ?
C16 H16A 0.9300 . ?
C1 C2 1.382(3) . ?
C1 H1B 0.9300 . ?
C12 C13 1.382(3) . ?
C12 H12A 0.9300 . ?
C14 C13 1.388(3) . ?
C14 H14A 0.9300 . ?
C2 C3 1.382(3) . ?
C5 C4 1.385(3) . ?
C5 H5B 0.9300 . ?
C3 C4 1.382(3) . ?
C3 H3B 0.9300 . ?
C10 H10A 0.9700 . ?
C10 H10B 0.9700 . ?
C13 H13A 0.9300 . ?
C4 H4B 0.9300 . ?
C21 C22 1.498(4) . ?
C21 H21A 0.9700 . ?
C21 H21B 0.9700 . ?
C27 C28 1.505(4) . ?
C27 H27A 0.9700 . ?
C27 H27B 0.9700 . ?
C23 C24 1.496(4) . ?
C23 H23A 0.9700 . ?
C23 H23B 0.9700 . ?
C25 C26 1.463(5) . ?
C25 H25A 0.9700 . ?
C25 H25B 0.9700 . ?
C28 H28A 0.9600 . ?
C28 H28B 0.9600 . ?
C28 H28C 0.9600 . ?
C22 H22A 0.9600 . ?
C22 H22B 0.9600 . ?
C22 H22C 0.9600 . ?
C24 H24A 0.9600 . ?
C24 H24B 0.9600 . ?
C24 H24C 0.9600 . ?
C26 H26A 0.9600 . ?
C26 H26B 0.9600 . ?
C26 H26C 0.9600 . ?
